data_4035922
loop_
_publ_author_name
'Kolanji, Kubandiran'
'Postulka, Lars'
'Wolf, Bernd'
'Lang, Michael'
'Schollmeyer, Dieter'
'Baumgarten, Martin'

_publ_section_title
;
 Planar Benzo[1,2- b:4,5- b']dithiophene Derivatives Decorated with
 Nitronyl and Imino Nitroxides.
;
_journal_issue 1
_journal_name_full 'The Journal of organic chemistry'
_journal_page_first 140
_journal_page_last 149
_journal_paper_doi 10.1021/acs.joc.8b02499
_journal_volume 84
_journal_year 2019
_chemical_formula_moiety 'C58 H98 N4 O6 S4 Si4'
_chemical_formula_sum 'C58 H98 N4 O6 S4 Si4'
_chemical_formula_weight 1188.00
_space_group_crystal_system monoclinic
_space_group_IT_number 15
_space_group_name_Hall '-C 2yc'
_space_group_name_H-M_alt 'C 1 2/c 1'
_atom_sites_solution_hydrogens geom
_audit_creation_method SHELXL-2014/7
_cell_angle_alpha 90
_cell_angle_beta 98.054(3)
_cell_angle_gamma 90
_cell_formula_units_Z 4
_cell_length_a 48.0321(15)
_cell_length_b 10.6191(2)
_cell_length_c 14.3112(5)
_cell_measurement_reflns_used 17282
_cell_measurement_temperature 193(2)
_cell_measurement_theta_max 28.53
_cell_measurement_theta_min 2.31
_cell_volume 7227.5(4)
_computing_cell_refinement 'STOE X-AREA'
_computing_data_collection 'STOE X-AREA'
_computing_data_reduction 'STOE X-RED'
_computing_structure_refinement 'SHELXL-2014/7 (Sheldrick, 2014)'
_computing_structure_solution 'SHELXT - 2014'
_diffrn_ambient_temperature 193(2)
_diffrn_detector 'image plate (34 cm diameter)'
_diffrn_detector_area_resol_mean 6.67
_diffrn_detector_type STOE
_diffrn_measured_fraction_theta_full 0.998
_diffrn_measured_fraction_theta_max 0.996
_diffrn_measurement_details ' 152 frames, detector distance = 80 mm'
_diffrn_measurement_device '2-circle goniometer'
_diffrn_measurement_device_type 'STOE IPDS 2T'
_diffrn_measurement_method 'rotation method'
_diffrn_radiation_type MoK\a
_diffrn_radiation_wavelength 0.71073
_diffrn_reflns_av_R_equivalents 0.0308
_diffrn_reflns_av_unetI/netI 0.0454
_diffrn_reflns_Laue_measured_fraction_full 0.998
_diffrn_reflns_Laue_measured_fraction_max 0.996
_diffrn_reflns_limit_h_max 64
_diffrn_reflns_limit_h_min -64
_diffrn_reflns_limit_k_max 14
_diffrn_reflns_limit_k_min -13
_diffrn_reflns_limit_l_max 15
_diffrn_reflns_limit_l_min -19
_diffrn_reflns_number 22829
_diffrn_reflns_point_group_measured_fraction_full 0.998
_diffrn_reflns_point_group_measured_fraction_max 0.996
_diffrn_reflns_theta_full 25.242
_diffrn_reflns_theta_max 28.446
_diffrn_reflns_theta_min 2.308
_diffrn_source 'sealed X-ray tube, 12 x 0.4 mm long-fine focus'
_exptl_absorpt_coefficient_mu 0.242
_exptl_absorpt_correction_T_max 0.9739
_exptl_absorpt_correction_T_min 0.8354
_exptl_absorpt_correction_type integration
_exptl_crystal_colour yellow
_exptl_crystal_density_diffrn 1.092
_exptl_crystal_description needle
_exptl_crystal_F_000 2568
_exptl_crystal_size_max 0.740
_exptl_crystal_size_mid 0.160
_exptl_crystal_size_min 0.070
_platon_squeeze_details
;
TITL tbdttnnsi in C2/c Ohne LSgm
CELL   48.0321   10.6191   14.3112     90.00     98.05     90.00
SPGR C2/c
# Solvent Accessible Volume =       708
# Electrons Found in S.A.V. =       165
# Note: Atoms in Void as Cxxx and Qxxx all others
C101 1.000 0.336 0.365 !      11.04 eA-3
C102 0.992 0.273 0.242 !       2.82 eA-3
Q103 0.973 0.091 0.468 !       0.64 eA-3
Q104 0.519 0.403 0.491 !       0.61 eA-3
Q105 0.528 0.343 0.356 !       0.55 eA-3
Q106 0.809 0.126 0.105 !       0.55 eA-3
Q107 0.196 0.059 0.190 !       0.54 eA-3
Q108 0.493 0.503 0.398 !       0.53 eA-3
Q109 0.182 0.504 0.950 !       0.53 eA-3
Q110 0.207 0.163 0.958 !       0.52 eA-3
Q111 0.496 0.453 0.081 !       0.51 eA-3
;
_refine_diff_density_max 0.292
_refine_diff_density_min -0.328
_refine_diff_density_rms 0.058
_refine_ls_extinction_method none
_refine_ls_goodness_of_fit_ref 0.969
_refine_ls_hydrogen_treatment constr
_refine_ls_matrix_type full
_refine_ls_number_parameters 383
_refine_ls_number_reflns 9067
_refine_ls_number_restraints 34
_refine_ls_restrained_S_all 0.975
_refine_ls_R_factor_all 0.0660
_refine_ls_R_factor_gt 0.0401
_refine_ls_shift/su_max 0.002
_refine_ls_shift/su_mean 0.000
_refine_ls_structure_factor_coef Fsqd
_refine_ls_weighting_details 'w=1/[\s^2^(Fo^2^)+(0.0614P)^2^] where P=(Fo^2^+2Fc^2^)/3'
_refine_ls_weighting_scheme calc
_refine_ls_wR_factor_gt 0.0984
_refine_ls_wR_factor_ref 0.1077
_reflns_Friedel_coverage 0.000
_reflns_number_gt 6185
_reflns_number_total 9067
_reflns_threshold_expression 'I > 2\s(I)'
_cod_data_source_file jo8b02499_si_002.cif
_cod_data_source_block bdtth2-nnsi
_cod_original_sg_symbol_H-M 'C 2/c'
_cod_database_code 4035922
_shelx_shelxl_version_number 2014/7
_shelx_space_group_comment
;
The symmetry employed for this shelxl refinement is uniquely defined
by the following loop, which should always be used as a source of
symmetry information in preference to the above space-group names.
They are only intended as comments.
;
_shelx_estimated_absorpt_t_min 0.841
_shelx_estimated_absorpt_t_max 0.983
_platon_squeeze_void_probe_radius 1.20

loop_
_space_group_symop_operation_xyz
'x, y, z'
'-x, y, -z+1/2'
'x+1/2, y+1/2, z'
'-x+1/2, y+1/2, -z+1/2'
'-x, -y, -z'
'x, -y, z-1/2'
'-x+1/2, -y+1/2, -z'
'x+1/2, -y+1/2, z-1/2'

loop_
_atom_site_label
_atom_site_type_symbol
_atom_site_fract_x
_atom_site_fract_y
_atom_site_fract_z
_atom_site_U_iso_or_equiv
_atom_site_adp_type
_atom_site_occupancy
_atom_site_site_symmetry_order
_atom_site_calc_flag
_atom_site_refinement_flags_posn
_atom_site_refinement_flags_adp
_atom_site_refinement_flags_occupancy
_atom_site_disorder_assembly
_atom_site_disorder_group
S1 S 0.55636(2) 0.36760(4) 0.57396(3) 0.03257(10) Uani 1 1 d . . . . .
C2 C 0.52464(3) 0.43693(16) 0.52610(11) 0.0286(3) Uani 1 1 d . . . . .
C4 C 0.48543(3) 0.48081(16) 0.40898(11) 0.0276(3) Uani 1 1 d . . . . .
C3 C 0.51057(3) 0.41529(16) 0.43644(11) 0.0282(3) Uani 1 1 d . . . . .
C5 C 0.46745(3) 0.47798(16) 0.32019(11) 0.0294(3) Uani 1 1 d . . . . .
H5 H 0.4711 0.4287 0.2679 0.035 Uiso 1 1 calc R U . . .
C6 C 0.44445(3) 0.55405(16) 0.31905(11) 0.0291(3) Uani 1 1 d . . . . .
C8 C 0.42020(3) 0.52203(19) 0.15251(13) 0.0376(4) Uani 1 1 d . . . . .
H8 H 0.4338 0.4663 0.1334 0.045 Uiso 1 1 calc R U . . .
C7 C 0.42210(3) 0.57314(16) 0.24034(12) 0.0297(3) Uani 1 1 d . . . . .
C9 C 0.39572(3) 0.56084(18) 0.09262(13) 0.0349(4) Uani 1 1 d . . . . .
H9 H 0.3913 0.5336 0.0290 0.042 Uiso 1 1 calc R U . . .
C10 C 0.37926(3) 0.64070(16) 0.13482(11) 0.0285(3) Uani 1 1 d . . . . .
S11 S 0.39344(2) 0.66881(4) 0.25026(3) 0.03123(10) Uani 1 1 d . . . . .
C12 C 0.35234(3) 0.70012(16) 0.09123(11) 0.0279(3) Uani 1 1 d . . . . .
H12 H 0.3454 0.6560 0.0307 0.033 Uiso 1 1 calc R U . . .
N13 N 0.33034(3) 0.69558(13) 0.15370(10) 0.0303(3) Uani 1 1 d . . . . .
C14 C 0.31424(3) 0.81834(17) 0.13910(14) 0.0364(4) Uani 1 1 d . . . . .
C15 C 0.32492(3) 0.87781(17) 0.05201(13) 0.0363(4) Uani 1 1 d . . . . .
N16 N 0.35491(3) 0.83571(14) 0.07270(10) 0.0311(3) Uani 1 1 d . . . . .
O17 O 0.31242(2) 0.58994(11) 0.12103(9) 0.0328(3) Uani 1 1 d . . . . .
Si18 Si 0.31182(2) 0.47710(5) 0.20249(4) 0.04013(13) Uani 1 1 d . . . . .
C19 C 0.3433(4) 0.376(2) 0.1972(11) 0.071(3) Uani 0.4 1 d . . P A 1
H19A H 0.3443 0.3529 0.1315 0.107 Uiso 0.4 1 calc R U P A 1
H19B H 0.3418 0.2995 0.2345 0.107 Uiso 0.4 1 calc R U P A 1
H19C H 0.3603 0.4224 0.2229 0.107 Uiso 0.4 1 calc R U P A 1
C19A C 0.3449(3) 0.3881(13) 0.2342(6) 0.071(3) Uani 0.6 1 d . . P A 2
H19D H 0.3510 0.3537 0.1769 0.107 Uiso 0.6 1 calc R U P A 2
H19E H 0.3417 0.3190 0.2769 0.107 Uiso 0.6 1 calc R U P A 2
H19F H 0.3594 0.4444 0.2657 0.107 Uiso 0.6 1 calc R U P A 2
C20 C 0.30601(9) 0.5443(3) 0.3178(2) 0.1011(12) Uani 1 1 d . . . . .
H20A H 0.3033 0.4759 0.3615 0.152 Uiso 1 1 calc R U . . .
H20B H 0.2893 0.5981 0.3090 0.152 Uiso 1 1 calc R U . . .
H20C H 0.3224 0.5945 0.3437 0.152 Uiso 1 1 calc R U . . .
C21 C 0.28134(4) 0.3793(2) 0.14855(16) 0.0502(5) Uani 1 1 d D U . . .
C22 C 0.2751(6) 0.386(2) 0.0462(10) 0.086(5) Uani 0.272(17) 1 d . U P B 1
H22A H 0.2606 0.3235 0.0238 0.130 Uiso 0.272(17) 1 calc R U P B 1
H22B H 0.2922 0.3681 0.0183 0.130 Uiso 0.272(17) 1 calc R U P B 1
H22C H 0.2682 0.4703 0.0274 0.130 Uiso 0.272(17) 1 calc R U P B 1
C22A C 0.28867(16) 0.3371(6) 0.0489(3) 0.0652(15) Uani 0.728(17) 1 d . U P B 2
H22D H 0.2747 0.2760 0.0207 0.098 Uiso 0.728(17) 1 calc R U P B 2
H22E H 0.3074 0.2982 0.0567 0.098 Uiso 0.728(17) 1 calc R U P B 2
H22F H 0.2885 0.4108 0.0077 0.098 Uiso 0.728(17) 1 calc R U P B 2
C23 C 0.27927(5) 0.2570(2) 0.2030(2) 0.0622(6) Uani 1 1 d . U . . .
H23A H 0.2637 0.2062 0.1713 0.093 Uiso 1 1 calc R U . . .
H23B H 0.2759 0.2763 0.2674 0.093 Uiso 1 1 calc R U . . .
H23C H 0.2969 0.2099 0.2051 0.093 Uiso 1 1 calc R U . . .
C24 C 0.2561(3) 0.4680(16) 0.1797(15) 0.071(4) Uani 0.272(17) 1 d D U P B 1
H24A H 0.2562 0.5501 0.1484 0.106 Uiso 0.272(17) 1 calc R U P B 1
H24B H 0.2591 0.4800 0.2483 0.106 Uiso 0.272(17) 1 calc R U P B 1
H24C H 0.2379 0.4269 0.1610 0.106 Uiso 0.272(17) 1 calc R U P B 1
C24A C 0.25347(10) 0.4462(6) 0.1374(7) 0.0740(19) Uani 0.728(17) 1 d D U P B 2
H24D H 0.2387 0.3887 0.1093 0.111 Uiso 0.728(17) 1 calc R U P B 2
H24E H 0.2542 0.5195 0.0961 0.111 Uiso 0.728(17) 1 calc R U P B 2
H24F H 0.2494 0.4741 0.1993 0.111 Uiso 0.728(17) 1 calc R U P B 2
C25 C 0.32303(5) 0.8927(2) 0.22961(16) 0.0521(5) Uani 1 1 d . . . . .
H25A H 0.3132 0.9738 0.2258 0.078 Uiso 1 1 calc R U . . .
H25B H 0.3434 0.9071 0.2376 0.078 Uiso 1 1 calc R U . . .
H25C H 0.3182 0.8449 0.2836 0.078 Uiso 1 1 calc R U . . .
C26 C 0.28240(4) 0.8004(2) 0.12652(19) 0.0520(5) Uani 1 1 d . . . . .
H26A H 0.2731 0.8824 0.1158 0.078 Uiso 1 1 calc R U . . .
H26B H 0.2770 0.7619 0.1835 0.078 Uiso 1 1 calc R U . . .
H26C H 0.2767 0.7454 0.0722 0.078 Uiso 1 1 calc R U . . .
C27 C 0.32364(4) 1.02101(19) 0.04854(18) 0.0512(5) Uani 1 1 d . . . . .
H27A H 0.3302 1.0508 -0.0095 0.077 Uiso 1 1 calc R U . . .
H27B H 0.3357 1.0558 0.1033 0.077 Uiso 1 1 calc R U . . .
H27C H 0.3042 1.0487 0.0495 0.077 Uiso 1 1 calc R U . . .
C28 C 0.30986(4) 0.8254(2) -0.04152(14) 0.0465(5) Uani 1 1 d . . . . .
H28A H 0.3208 0.8455 -0.0925 0.070 Uiso 1 1 calc R U . . .
H28B H 0.2911 0.8633 -0.0553 0.070 Uiso 1 1 calc R U . . .
H28C H 0.3080 0.7338 -0.0366 0.070 Uiso 1 1 calc R U . . .
O29 O 0.36840(2) 0.84498(12) -0.01146(8) 0.0352(3) Uani 1 1 d . . . . .
Si30 Si 0.39784(2) 0.93160(5) -0.00280(4) 0.03788(12) Uani 1 1 d . . . . .
C31 C 0.42297(4) 0.8919(2) 0.10303(16) 0.0536(5) Uani 1 1 d . . . . .
H31A H 0.4393 0.9480 0.1069 0.080 Uiso 1 1 calc R U . . .
H31B H 0.4291 0.8044 0.0988 0.080 Uiso 1 1 calc R U . . .
H31C H 0.4138 0.9024 0.1596 0.080 Uiso 1 1 calc R U . . .
C32 C 0.39017(5) 1.1034(2) -0.0013(2) 0.0608(6) Uani 1 1 d . . . . .
H32A H 0.4077 1.1509 -0.0011 0.091 Uiso 1 1 calc R U . . .
H32B H 0.3818 1.1240 0.0554 0.091 Uiso 1 1 calc R U . . .
H32C H 0.3770 1.1257 -0.0575 0.091 Uiso 1 1 calc R U . . .
C33 C 0.41197(4) 0.8869(2) -0.11437(14) 0.0444(4) Uani 1 1 d . . . . .
C34 C 0.41800(6) 0.7451(3) -0.1154(2) 0.0712(7) Uani 1 1 d . . . . .
H34A H 0.4255 0.7233 -0.1735 0.107 Uiso 1 1 calc R U . . .
H34B H 0.4005 0.6984 -0.1127 0.107 Uiso 1 1 calc R U . . .
H34C H 0.4318 0.7232 -0.0606 0.107 Uiso 1 1 calc R U . . .
C35 C 0.39053(5) 0.9185(3) -0.20051(16) 0.0606(6) Uani 1 1 d . . . . .
H35A H 0.3974 0.8878 -0.2577 0.091 Uiso 1 1 calc R U . . .
H35B H 0.3879 1.0100 -0.2047 0.091 Uiso 1 1 calc R U . . .
H35C H 0.3725 0.8780 -0.1943 0.091 Uiso 1 1 calc R U . . .
C36 C 0.43914(5) 0.9614(3) -0.12133(19) 0.0669(7) Uani 1 1 d . . . . .
H36A H 0.4470 0.9350 -0.1779 0.100 Uiso 1 1 calc R U . . .
H36B H 0.4529 0.9448 -0.0653 0.100 Uiso 1 1 calc R U . . .
H36C H 0.4349 1.0516 -0.1252 0.100 Uiso 1 1 calc R U . . .
O37 O 0.52154(2) 0.33522(12) 0.37522(8) 0.0338(3) Uani 1 1 d . . . . .
C38 C 0.51388(6) 0.2071(2) 0.38313(19) 0.0617(6) Uani 1 1 d . . . . .
H38A H 0.5230 0.1562 0.3390 0.092 Uiso 1 1 calc R U . . .
H38B H 0.4934 0.1987 0.3681 0.092 Uiso 1 1 calc R U . . .
H38C H 0.5199 0.1779 0.4477 0.092 Uiso 1 1 calc R U . . .

loop_
_atom_site_aniso_label
_atom_site_aniso_U_11
_atom_site_aniso_U_22
_atom_site_aniso_U_33
_atom_site_aniso_U_23
_atom_site_aniso_U_13
_atom_site_aniso_U_12
S1 0.02451(17) 0.0412(2) 0.0302(2) 0.00037(18) -0.00244(14) 0.00963(16)
C2 0.0229(6) 0.0328(9) 0.0290(8) 0.0034(7) 0.0000(6) 0.0039(6)
C4 0.0231(6) 0.0317(8) 0.0272(8) 0.0039(6) 0.0010(6) 0.0022(6)
C3 0.0255(7) 0.0321(9) 0.0268(8) 0.0008(6) 0.0034(6) 0.0051(6)
C5 0.0236(6) 0.0352(9) 0.0278(8) 0.0039(7) -0.0020(6) 0.0016(6)
C6 0.0225(6) 0.0331(9) 0.0303(8) 0.0042(7) -0.0013(6) 0.0005(6)
C8 0.0291(7) 0.0461(11) 0.0353(9) -0.0038(8) -0.0033(7) 0.0125(7)
C7 0.0226(6) 0.0326(9) 0.0324(8) 0.0034(7) -0.0008(6) 0.0032(6)
C9 0.0308(7) 0.0397(10) 0.0317(8) -0.0030(7) -0.0040(6) 0.0086(7)
C10 0.0231(6) 0.0310(9) 0.0294(8) 0.0017(6) -0.0035(6) 0.0003(6)
S11 0.02481(17) 0.0384(2) 0.0288(2) -0.00090(17) -0.00203(14) 0.00739(15)
C12 0.0222(6) 0.0297(8) 0.0299(8) -0.0008(6) -0.0031(6) 0.0025(6)
N13 0.0224(6) 0.0303(7) 0.0367(7) -0.0013(6) -0.0016(5) 0.0009(5)
C14 0.0298(7) 0.0309(9) 0.0483(10) -0.0017(8) 0.0050(7) 0.0058(7)
C15 0.0284(7) 0.0320(9) 0.0468(10) 0.0016(8) -0.0016(7) 0.0091(7)
N16 0.0261(6) 0.0315(8) 0.0353(7) 0.0024(6) 0.0029(5) 0.0052(5)
O17 0.0261(5) 0.0301(7) 0.0406(7) -0.0001(5) -0.0011(5) -0.0021(4)
Si18 0.0361(2) 0.0366(3) 0.0455(3) 0.0073(2) -0.0018(2) -0.0005(2)
C19 0.0408(19) 0.064(3) 0.104(8) 0.046(6) -0.009(5) 0.0036(18)
C19A 0.0408(19) 0.064(3) 0.104(8) 0.046(6) -0.009(5) 0.0036(18)
C20 0.189(4) 0.072(2) 0.0429(15) 0.0039(13) 0.0173(19) -0.028(2)
C21 0.0428(10) 0.0465(12) 0.0596(13) 0.0113(10) 0.0010(9) -0.0114(9)
C22 0.108(12) 0.076(10) 0.070(5) 0.009(5) -0.005(5) -0.049(8)
C22A 0.091(3) 0.050(3) 0.052(2) -0.0021(16) -0.0008(19) -0.021(2)
C23 0.0551(12) 0.0492(14) 0.0836(18) 0.0127(12) 0.0141(11) -0.0117(10)
C24 0.033(4) 0.070(6) 0.104(10) 0.018(6) -0.010(5) -0.018(4)
C24A 0.0356(17) 0.065(3) 0.114(5) 0.018(3) -0.018(2) -0.0044(17)
C25 0.0594(12) 0.0437(12) 0.0556(13) -0.0138(10) 0.0168(10) 0.0039(10)
C26 0.0275(8) 0.0452(12) 0.0838(16) 0.0066(11) 0.0096(9) 0.0093(8)
C27 0.0445(10) 0.0346(11) 0.0747(15) 0.0070(10) 0.0096(10) 0.0124(8)
C28 0.0342(8) 0.0555(13) 0.0455(11) 0.0057(9) -0.0096(8) 0.0133(8)
O29 0.0341(6) 0.0376(7) 0.0335(6) 0.0042(5) 0.0039(5) 0.0042(5)
Si30 0.0370(2) 0.0362(3) 0.0412(3) 0.0026(2) 0.0083(2) 0.0006(2)
C31 0.0450(10) 0.0651(15) 0.0489(12) 0.0038(10) 0.0002(9) -0.0159(10)
C32 0.0672(14) 0.0399(12) 0.0807(17) -0.0020(11) 0.0297(12) -0.0036(10)
C33 0.0452(10) 0.0468(12) 0.0428(11) 0.0057(9) 0.0122(8) 0.0094(8)
C34 0.0957(19) 0.0578(16) 0.0647(16) 0.0023(12) 0.0271(14) 0.0261(14)
C35 0.0655(14) 0.0727(17) 0.0434(12) 0.0086(11) 0.0072(10) 0.0024(12)
C36 0.0489(12) 0.091(2) 0.0655(16) 0.0058(14) 0.0246(11) 0.0014(12)
O37 0.0331(6) 0.0363(7) 0.0320(6) -0.0021(5) 0.0049(5) 0.0082(5)
C38 0.0800(16) 0.0418(13) 0.0665(15) -0.0121(11) 0.0217(12) -0.0041(11)

loop_
_atom_type_symbol
_atom_type_description
_atom_type_scat_dispersion_real
_atom_type_scat_dispersion_imag
_atom_type_scat_source
C C 0.0033 0.0016 'International Tables Vol C Tables 4.2.6.8 and 6.1.1.4'
H H 0.0000 0.0000 'International Tables Vol C Tables 4.2.6.8 and 6.1.1.4'
N N 0.0061 0.0033 'International Tables Vol C Tables 4.2.6.8 and 6.1.1.4'
O O 0.0106 0.0060 'International Tables Vol C Tables 4.2.6.8 and 6.1.1.4'
Si Si 0.0817 0.0704 'International Tables Vol C Tables 4.2.6.8 and 6.1.1.4'
S S 0.1246 0.1234 'International Tables Vol C Tables 4.2.6.8 and 6.1.1.4'

loop_
_exptl_crystal_face_index_h
_exptl_crystal_face_index_k
_exptl_crystal_face_index_l
_exptl_crystal_face_perp_dist
-1 1 0 0.0765
1 -1 0 0.0896
1 0 -1 0.4075
1 0 0 0.0388
-1 0 0 0.0392
-2 1 2 0.3300
-1 -1 1 0.2015

loop_
_geom_angle_atom_site_label_1
_geom_angle_atom_site_label_2
_geom_angle_atom_site_label_3
_geom_angle
_geom_angle_site_symmetry_1
_geom_angle_site_symmetry_3
C2 S1 C6 91.03(8) . 5_666
C3 C2 C4 123.11(14) . 5_666
C3 C2 S1 125.51(13) . .
C4 C2 S1 111.37(11) 5_666 .
C3 C4 C2 118.99(14) . 5_666
C3 C4 C5 128.81(15) . .
C2 C4 C5 112.19(13) 5_666 .
O37 C3 C2 120.79(13) . .
O37 C3 C4 121.29(14) . .
C2 C3 C4 117.88(15) . .
C6 C5 C4 112.57(15) . .
C6 C5 H5 123.7 . .
C4 C5 H5 123.7 . .
C5 C6 C7 126.73(16) . .
C5 C6 S1 112.82(11) . 5_666
C7 C6 S1 120.45(12) . 5_666
C7 C8 C9 112.71(15) . .
C7 C8 H8 123.6 . .
C9 C8 H8 123.6 . .
C8 C7 C6 127.28(15) . .
C8 C7 S11 110.99(11) . .
C6 C7 S11 121.73(13) . .
C10 C9 C8 113.48(16) . .
C10 C9 H9 123.3 . .
C8 C9 H9 123.3 . .
C9 C10 C12 127.00(15) . .
C9 C10 S11 110.99(11) . .
C12 C10 S11 122.01(12) . .
C10 S11 C7 91.82(8) . .
N16 C12 N13 103.06(13) . .
N16 C12 C10 113.49(12) . .
N13 C12 C10 112.58(13) . .
N16 C12 H12 109.2 . .
N13 C12 H12 109.2 . .
C10 C12 H12 109.2 . .
O17 N13 C12 105.81(12) . .
O17 N13 C14 110.64(11) . .
C12 N13 C14 106.44(13) . .
N13 C14 C25 104.65(15) . .
N13 C14 C26 113.10(15) . .
C25 C14 C26 108.57(17) . .
N13 C14 C15 103.99(13) . .
C25 C14 C15 112.91(16) . .
C26 C14 C15 113.30(16) . .
N16 C15 C27 109.75(15) . .
N16 C15 C28 112.78(15) . .
C27 C15 C28 108.79(16) . .
N16 C15 C14 97.89(13) . .
C27 C15 C14 114.67(17) . .
C28 C15 C14 112.68(16) . .
O29 N16 C12 105.95(12) . .
O29 N16 C15 110.18(12) . .
C12 N16 C15 102.99(12) . .
N13 O17 Si18 113.34(9) . .
O17 Si18 C19A 116.0(4) . .
O17 Si18 C20 111.30(11) . .
C19A Si18 C20 102.1(4) . .
O17 Si18 C19 106.9(6) . .
C20 Si18 C19 118.8(5) . .
O17 Si18 C21 101.46(8) . .
C19A Si18 C21 114.4(4) . .
C20 Si18 C21 111.98(15) . .
C19 Si18 C21 104.8(7) . .
Si18 C19 H19A 109.5 . .
Si18 C19 H19B 109.5 . .
H19A C19 H19B 109.5 . .
Si18 C19 H19C 109.5 . .
H19A C19 H19C 109.5 . .
H19B C19 H19C 109.5 . .
Si18 C19A H19D 109.5 . .
Si18 C19A H19E 109.5 . .
H19D C19A H19E 109.5 . .
Si18 C19A H19F 109.5 . .
H19D C19A H19F 109.5 . .
H19E C19A H19F 109.5 . .
Si18 C20 H20A 109.5 . .
Si18 C20 H20B 109.5 . .
H20A C20 H20B 109.5 . .
Si18 C20 H20C 109.5 . .
H20A C20 H20C 109.5 . .
H20B C20 H20C 109.5 . .
C22 C21 C23 122.4(8) . .
C24A C21 C23 109.6(3) . .
C24A C21 C22A 110.2(3) . .
C23 C21 C22A 104.9(3) . .
C22 C21 C24 100.9(11) . .
C23 C21 C24 104.2(7) . .
C22 C21 Si18 115.4(6) . .
C24A C21 Si18 114.5(3) . .
C23 C21 Si18 111.42(15) . .
C22A C21 Si18 105.6(2) . .
C24 C21 Si18 97.7(7) . .
C21 C22 H22A 109.5 . .
C21 C22 H22B 109.5 . .
H22A C22 H22B 109.5 . .
C21 C22 H22C 109.5 . .
H22A C22 H22C 109.5 . .
H22B C22 H22C 109.5 . .
C21 C22A H22D 109.5 . .
C21 C22A H22E 109.5 . .
H22D C22A H22E 109.5 . .
C21 C22A H22F 109.5 . .
H22D C22A H22F 109.5 . .
H22E C22A H22F 109.5 . .
C21 C23 H23A 109.5 . .
C21 C23 H23B 109.5 . .
H23A C23 H23B 109.5 . .
C21 C23 H23C 109.5 . .
H23A C23 H23C 109.5 . .
H23B C23 H23C 109.5 . .
C21 C24 H24A 109.5 . .
C21 C24 H24B 109.5 . .
H24A C24 H24B 109.5 . .
C21 C24 H24C 109.5 . .
H24A C24 H24C 109.5 . .
H24B C24 H24C 109.5 . .
C21 C24A H24D 109.5 . .
C21 C24A H24E 109.5 . .
H24D C24A H24E 109.5 . .
C21 C24A H24F 109.5 . .
H24D C24A H24F 109.5 . .
H24E C24A H24F 109.5 . .
C14 C25 H25A 109.5 . .
C14 C25 H25B 109.5 . .
H25A C25 H25B 109.5 . .
C14 C25 H25C 109.5 . .
H25A C25 H25C 109.5 . .
H25B C25 H25C 109.5 . .
C14 C26 H26A 109.5 . .
C14 C26 H26B 109.5 . .
H26A C26 H26B 109.5 . .
C14 C26 H26C 109.5 . .
H26A C26 H26C 109.5 . .
H26B C26 H26C 109.5 . .
C15 C27 H27A 109.5 . .
C15 C27 H27B 109.5 . .
H27A C27 H27B 109.5 . .
C15 C27 H27C 109.5 . .
H27A C27 H27C 109.5 . .
H27B C27 H27C 109.5 . .
C15 C28 H28A 109.5 . .
C15 C28 H28B 109.5 . .
H28A C28 H28B 109.5 . .
C15 C28 H28C 109.5 . .
H28A C28 H28C 109.5 . .
H28B C28 H28C 109.5 . .
N16 O29 Si30 116.51(10) . .
O29 Si30 C31 112.51(8) . .
O29 Si30 C32 111.85(9) . .
C31 Si30 C32 108.75(12) . .
O29 Si30 C33 101.52(8) . .
C31 Si30 C33 111.46(10) . .
C32 Si30 C33 110.64(11) . .
Si30 C31 H31A 109.5 . .
Si30 C31 H31B 109.5 . .
H31A C31 H31B 109.5 . .
Si30 C31 H31C 109.5 . .
H31A C31 H31C 109.5 . .
H31B C31 H31C 109.5 . .
Si30 C32 H32A 109.5 . .
Si30 C32 H32B 109.5 . .
H32A C32 H32B 109.5 . .
Si30 C32 H32C 109.5 . .
H32A C32 H32C 109.5 . .
H32B C32 H32C 109.5 . .
C35 C33 C34 108.3(2) . .
C35 C33 C36 108.42(19) . .
C34 C33 C36 109.90(19) . .
C35 C33 Si30 110.28(14) . .
C34 C33 Si30 110.29(15) . .
C36 C33 Si30 109.57(16) . .
C33 C34 H34A 109.5 . .
C33 C34 H34B 109.5 . .
H34A C34 H34B 109.5 . .
C33 C34 H34C 109.5 . .
H34A C34 H34C 109.5 . .
H34B C34 H34C 109.5 . .
C33 C35 H35A 109.5 . .
C33 C35 H35B 109.5 . .
H35A C35 H35B 109.5 . .
C33 C35 H35C 109.5 . .
H35A C35 H35C 109.5 . .
H35B C35 H35C 109.5 . .
C33 C36 H36A 109.5 . .
C33 C36 H36B 109.5 . .
H36A C36 H36B 109.5 . .
C33 C36 H36C 109.5 . .
H36A C36 H36C 109.5 . .
H36B C36 H36C 109.5 . .
C3 O37 C38 114.50(15) . .
O37 C38 H38A 109.5 . .
O37 C38 H38B 109.5 . .
H38A C38 H38B 109.5 . .
O37 C38 H38C 109.5 . .
H38A C38 H38C 109.5 . .
H38B C38 H38C 109.5 . .

loop_
_geom_bond_atom_site_label_1
_geom_bond_atom_site_label_2
_geom_bond_distance
_geom_bond_site_symmetry_2
S1 C2 1.7433(15) .
S1 C6 1.7479(18) 5_666
C2 C3 1.383(2) .
C2 C4 1.409(2) 5_666
C4 C3 1.401(2) .
C4 C2 1.409(2) 5_666
C4 C5 1.433(2) .
C3 O37 1.3775(19) .
C5 C6 1.367(2) .
C5 H5 0.9500 .
C6 C7 1.457(2) .
C6 S1 1.7478(18) 5_666
C8 C7 1.360(2) .
C8 C9 1.416(2) .
C8 H8 0.9500 .
C7 S11 1.7327(16) .
C9 C10 1.358(2) .
C9 H9 0.9500 .
C10 C12 1.4943(19) .
C10 S11 1.7225(16) .
C12 N16 1.472(2) .
C12 N13 1.478(2) .
C12 H12 1.0000 .
N13 O17 1.4509(17) .
N13 C14 1.515(2) .
C14 C25 1.525(3) .
C14 C26 1.526(2) .
C14 C15 1.548(3) .
C15 N16 1.4978(19) .
C15 C27 1.522(3) .
C15 C28 1.534(3) .
N16 O29 1.4485(19) .
O17 Si18 1.6750(13) .
Si18 C19A 1.848(13) .
Si18 C20 1.854(3) .
Si18 C19 1.86(2) .
Si18 C21 1.871(2) .
C19 H19A 0.9800 .
C19 H19B 0.9800 .
C19 H19C 0.9800 .
C19A H19D 0.9800 .
C19A H19E 0.9800 .
C19A H19F 0.9800 .
C20 H20A 0.9800 .
C20 H20B 0.9800 .
C20 H20C 0.9800 .
C21 C22 1.456(14) .
C21 C24A 1.504(5) .
C21 C23 1.525(3) .
C21 C22A 1.581(5) .
C21 C24 1.646(13) .
C22 H22A 0.9800 .
C22 H22B 0.9800 .
C22 H22C 0.9800 .
C22A H22D 0.9800 .
C22A H22E 0.9800 .
C22A H22F 0.9800 .
C23 H23A 0.9800 .
C23 H23B 0.9800 .
C23 H23C 0.9800 .
C24 H24A 0.9800 .
C24 H24B 0.9800 .
C24 H24C 0.9800 .
C24A H24D 0.9800 .
C24A H24E 0.9800 .
C24A H24F 0.9800 .
C25 H25A 0.9800 .
C25 H25B 0.9800 .
C25 H25C 0.9800 .
C26 H26A 0.9800 .
C26 H26B 0.9800 .
C26 H26C 0.9800 .
C27 H27A 0.9800 .
C27 H27B 0.9800 .
C27 H27C 0.9800 .
C28 H28A 0.9800 .
C28 H28B 0.9800 .
C28 H28C 0.9800 .
O29 Si30 1.6769(13) .
Si30 C31 1.848(2) .
Si30 C32 1.862(2) .
Si30 C33 1.881(2) .
C31 H31A 0.9800 .
C31 H31B 0.9800 .
C31 H31C 0.9800 .
C32 H32A 0.9800 .
C32 H32B 0.9800 .
C32 H32C 0.9800 .
C33 C35 1.529(3) .
C33 C34 1.533(3) .
C33 C36 1.541(3) .
C34 H34A 0.9800 .
C34 H34B 0.9800 .
C34 H34C 0.9800 .
C35 H35A 0.9800 .
C35 H35B 0.9800 .
C35 H35C 0.9800 .
C36 H36A 0.9800 .
C36 H36B 0.9800 .
C36 H36C 0.9800 .
O37 C38 1.418(3) .
C38 H38A 0.9800 .
C38 H38B 0.9800 .
C38 H38C 0.9800 .

loop_
_geom_torsion_atom_site_label_1
_geom_torsion_atom_site_label_2
_geom_torsion_atom_site_label_3
_geom_torsion_atom_site_label_4
_geom_torsion
_geom_torsion_site_symmetry_1
_geom_torsion_site_symmetry_4
C6 S1 C2 C3 -178.36(16) 5_666 .
C6 S1 C2 C4 1.25(13) 5_666 5_666
C4 C2 C3 O37 179.09(15) 5_666 .
S1 C2 C3 O37 -1.3(2) . .
C4 C2 C3 C4 1.4(3) 5_666 .
S1 C2 C3 C4 -179.06(13) . .
C2 C4 C3 O37 -179.02(15) 5_666 .
C5 C4 C3 O37 0.4(3) . .
C2 C4 C3 C2 -1.3(3) 5_666 .
C5 C4 C3 C2 178.14(17) . .
C3 C4 C5 C6 179.59(17) . .
C2 C4 C5 C6 -0.9(2) 5_666 .
C4 C5 C6 C7 179.92(16) . .
C4 C5 C6 S1 -0.04(19) . 5_666
C9 C8 C7 C6 -179.71(17) . .
C9 C8 C7 S11 0.6(2) . .
C5 C6 C7 C8 -1.9(3) . .
S1 C6 C7 C8 178.03(16) 5_666 .
C5 C6 C7 S11 177.77(14) . .
S1 C6 C7 S11 -2.3(2) 5_666 .
C7 C8 C9 C10 0.0(2) . .
C8 C9 C10 C12 179.12(17) . .
C8 C9 C10 S11 -0.6(2) . .
C9 C10 S11 C7 0.77(14) . .
C12 C10 S11 C7 -178.97(14) . .
C8 C7 S11 C10 -0.75(15) . .
C6 C7 S11 C10 179.50(14) . .
C9 C10 C12 N16 -107.7(2) . .
S11 C10 C12 N16 72.04(17) . .
C9 C10 C12 N13 135.76(18) . .
S11 C10 C12 N13 -44.55(19) . .
N16 C12 N13 O17 138.08(11) . .
C10 C12 N13 O17 -99.26(14) . .
N16 C12 N13 C14 20.34(15) . .
C10 C12 N13 C14 142.99(14) . .
O17 N13 C14 C25 137.35(15) . .
C12 N13 C14 C25 -108.15(16) . .
O17 N13 C14 C26 19.4(2) . .
C12 N13 C14 C26 133.86(17) . .
O17 N13 C14 C15 -103.98(14) . .
C12 N13 C14 C15 10.52(16) . .
N13 C14 C15 N16 -36.22(15) . .
C25 C14 C15 N16 76.62(17) . .
C26 C14 C15 N16 -159.43(15) . .
N13 C14 C15 C27 -152.27(14) . .
C25 C14 C15 C27 -39.4(2) . .
C26 C14 C15 C27 84.5(2) . .
N13 C14 C15 C28 82.56(16) . .
C25 C14 C15 C28 -164.60(15) . .
C26 C14 C15 C28 -40.6(2) . .
N13 C12 N16 O29 -160.74(10) . .
C10 C12 N16 O29 77.22(15) . .
N13 C12 N16 C15 -45.01(15) . .
C10 C12 N16 C15 -167.05(14) . .
C27 C15 N16 O29 -77.53(19) . .
C28 C15 N16 O29 43.9(2) . .
C14 C15 N16 O29 162.64(13) . .
C27 C15 N16 C12 169.81(16) . .
C28 C15 N16 C12 -68.72(18) . .
C14 C15 N16 C12 49.98(15) . .
C12 N13 O17 Si18 118.40(11) . .
C14 N13 O17 Si18 -126.71(12) . .
N13 O17 Si18 C19A -68.1(4) . .
N13 O17 Si18 C20 48.03(17) . .
N13 O17 Si18 C19 -83.1(6) . .
N13 O17 Si18 C21 167.31(11) . .
O17 Si18 C21 C22 25.6(15) . .
C20 Si18 C21 C22 144.4(15) . .
C19 Si18 C21 C22 -85.5(16) . .
O17 Si18 C21 C24A -63.9(4) . .
C19A Si18 C21 C24A 170.4(5) . .
C20 Si18 C21 C24A 54.9(4) . .
O17 Si18 C21 C23 170.96(17) . .
C19A Si18 C21 C23 45.3(4) . .
C20 Si18 C21 C23 -70.3(2) . .
C19 Si18 C21 C23 59.8(6) . .
O17 Si18 C21 C22A 57.6(3) . .
C19A Si18 C21 C22A -68.1(5) . .
C20 Si18 C21 C22A 176.4(3) . .
O17 Si18 C21 C24 -80.4(7) . .
C20 Si18 C21 C24 38.4(7) . .
C19 Si18 C21 C24 168.5(9) . .
C12 N16 O29 Si30 -124.85(11) . .
C15 N16 O29 Si30 124.41(12) . .
N16 O29 Si30 C31 48.21(14) . .
N16 O29 Si30 C32 -74.55(14) . .
N16 O29 Si30 C33 167.47(11) . .
O29 Si30 C33 C35 58.95(17) . .
C31 Si30 C33 C35 178.95(16) . .
C32 Si30 C33 C35 -59.91(19) . .
O29 Si30 C33 C34 -60.68(17) . .
C31 Si30 C33 C34 59.32(19) . .
C32 Si30 C33 C34 -179.53(17) . .
O29 Si30 C33 C36 178.22(15) . .
C31 Si30 C33 C36 -61.78(18) . .
C32 Si30 C33 C36 59.36(18) . .
C2 C3 O37 C38 87.9(2) . .
C4 C3 O37 C38 -94.4(2) . .

loop_
_platon_squeeze_void_nr
_platon_squeeze_void_average_x
_platon_squeeze_void_average_y
_platon_squeeze_void_average_z
_platon_squeeze_void_volume
_platon_squeeze_void_count_electrons
_platon_squeeze_void_content
1 0.500 0.179 0.750 133 41 ' '
2 0.142 0.149 0.036 16 0 ' '
3 0.858 0.149 0.464 16 0 ' '
4 -0.000 0.320 0.250 133 41 ' '
5 0.425 0.229 0.153 7 0 ' '
6 0.575 0.229 0.347 7 0 ' '
7 0.075 0.271 0.847 7 0 ' '
8 0.925 0.271 0.653 7 0 ' '
9 0.358 0.351 0.964 16 0 ' '
10 0.642 0.351 0.536 16 0 ' '
11 -0.000 0.682 0.750 131 41 ' '
12 0.358 0.649 0.464 16 0 ' '
13 0.642 0.649 0.036 16 0 ' '
14 0.500 0.817 0.250 131 41 ' '
15 0.075 0.729 0.347 7 0 ' '
16 0.925 0.729 0.153 7 0 ' '
17 0.425 0.771 0.653 7 0 ' '
18 0.575 0.771 0.847 7 0 ' '
19 0.142 0.851 0.536 16 0 ' '
20 0.858 0.851 0.964 16 0 ' '
